data_2206506
loop_
_publ_author_name
'Kubo, Kanji'
'Matsumoto, Taisuke'
'Mori, Akira'

_publ_section_title
;
 2,7-Dibromo-2,4,6-cycloheptatrien-1-one (2,7-dibromotropone)
;
_journal_issue 8
_journal_name_full 'Acta Crystallographica Section E'
_journal_page_first o2542
_journal_page_last o2544
_journal_paper_doi 10.1107/S1600536805020210
_journal_volume 61
_journal_year 2005
_chemical_formula_iupac 'C7 H4 Br2 O '
_chemical_formula_moiety 'C7 H4 Br2 O '
_chemical_formula_sum 'C7 H4 Br2 O'
_chemical_formula_weight 263.92
_space_group_IT_number 11
_symmetry_cell_setting monoclinic
_symmetry_space_group_name_Hall '-P 2yb'
_symmetry_space_group_name_H-M 'P 1 21/m 1'
_cell_angle_alpha 90
_cell_angle_beta 93.274(2)
_cell_angle_gamma 90
_cell_formula_units_Z 2
_cell_length_a 4.0100(10)
_cell_length_b 14.829(5)
_cell_length_c 6.111(2)
_cell_measurement_reflns_used 1084
_cell_measurement_temperature 123.1
_cell_measurement_theta_max 27.5
_cell_measurement_theta_min 3.3
_cell_volume 362.79(19)
_computing_cell_refinement CrystalClear
_computing_data_collection 'CrystalClear (Rigaku, 1999)'
_computing_data_reduction
;
CrystalStructure (Rigaku/MSC & Rigaku, 2004)
;
_computing_molecular_graphics 'program( reference)?'
_computing_publication_material CrystalStructure
_computing_structure_refinement 'SHELXL97 (Sheldrick, 1997)'
_computing_structure_solution 'SIR97 (Altomare <i>et al.</i>, 1999)'
_diffrn_detector_area_resol_mean 7.31
_diffrn_measured_fraction_theta_full 0.9862
_diffrn_measured_fraction_theta_max 0.9862
_diffrn_measurement_device_type 'Rigaku Saturn'
_diffrn_measurement_method \w
_diffrn_radiation_type 'Mo K\a'
_diffrn_radiation_wavelength 0.7107
_diffrn_reflns_av_R_equivalents 0.031
_diffrn_reflns_limit_h_max 5
_diffrn_reflns_limit_h_min -5
_diffrn_reflns_limit_k_max 19
_diffrn_reflns_limit_k_min -19
_diffrn_reflns_limit_l_max 7
_diffrn_reflns_limit_l_min -7
_diffrn_reflns_number 4008
_diffrn_reflns_theta_full 27.47
_diffrn_reflns_theta_max 27.47
_exptl_absorpt_coefficient_mu 11.123
_exptl_absorpt_correction_T_max 0.801
_exptl_absorpt_correction_T_min 0.606
_exptl_absorpt_correction_type multi-scan
_exptl_absorpt_process_details '(Jacobson, 1998)'
_exptl_crystal_colour yellow
_exptl_crystal_density_diffrn 2.416
_exptl_crystal_density_method 'not measured'
_exptl_crystal_description platelet
_exptl_crystal_F_000 248.00
_exptl_crystal_size_max 0.13
_exptl_crystal_size_mid 0.03
_exptl_crystal_size_min 0.02
_refine_diff_density_max 0.64
_refine_diff_density_min -0.42
_refine_ls_extinction_method none
_refine_ls_goodness_of_fit_ref 1.040
_refine_ls_hydrogen_treatment constr
_refine_ls_number_parameters 50
_refine_ls_number_reflns 859
_refine_ls_R_factor_gt 0.0190
_refine_ls_shift/su_max 0.0000
_refine_ls_structure_factor_coef Fsqd
_refine_ls_weighting_details 'w = 1/[\s^2^(Fo^2^)+(0.0297P)^2^+0.1070P] where P=(Fo^2^+2Fc^2^)/3'
_refine_ls_weighting_scheme calc
_refine_ls_wR_factor_ref 0.0470
_reflns_number_gt 684
_reflns_number_total 859
_reflns_threshold_expression F^2^>2\s(F^2^)
_cod_data_source_file ob6539.cif
_cod_data_source_block I
_cod_original_cell_volume 362.8(2)
_cod_original_formula_sum 'C7 H4 Br2 O '
_cod_database_code 2206506
_cod_database_fobs_code 2206506

loop_
_symmetry_equiv_pos_site_id
_symmetry_equiv_pos_as_xyz
1 +X,+Y,+Z
2 -X,1/2+Y,-Z
3 -X,-Y,-Z
4 +X,1/2-Y,+Z

loop_
_atom_site_label
_atom_site_fract_x
_atom_site_fract_y
_atom_site_fract_z
_atom_site_U_iso_or_equiv
_atom_site_adp_type
_atom_site_calc_flag
_atom_site_refinement_flags
_atom_site_occupancy
_atom_site_type_symbol
Br1 0.12126(5) 0.063640(10) 0.78602(3) 0.01954(10) Uani d . 1.00 Br
O1 -0.0639(6) 0.2500 0.8574(4) 0.0223(5) Uani d S 1.00 O
C1 0.1221(7) 0.2500 0.7057(5) 0.0145(6) Uani d S 1.00 C
C2 0.2383(5) 0.16450(10) 0.6136(3) 0.0142(4) Uani d . 1.00 C
C3 0.4002(5) 0.14540(10) 0.4314(3) 0.0156(4) Uani d . 1.00 C
C4 0.5244(5) 0.20440(10) 0.2710(3) 0.0167(4) Uani d . 1.00 C
H1 0.4363 0.0843 0.4069 0.019 Uiso c R 1.00 H
H2 0.6167 0.1769 0.1519 0.020 Uiso c R 1.00 H

loop_
_atom_site_aniso_label
_atom_site_aniso_U_11
_atom_site_aniso_U_22
_atom_site_aniso_U_33
_atom_site_aniso_U_12
_atom_site_aniso_U_13
_atom_site_aniso_U_23
Br1 0.02500(10) 0.01260(10) 0.02180(10) -0.00130(8) 0.00841(9) 0.00360(7)
O1 0.0293(12) 0.0190(11) 0.0203(11) 0.0000 0.0150(9) 0.0000
C1 0.0147(13) 0.0140(10) 0.0143(13) 0.0000 0.0014(10) 0.0000
C2 0.0129(9) 0.0136(9) 0.0159(9) -0.0034(7) 0.0003(7) 0.0014(7)
C3 0.0170(10) 0.0113(9) 0.0187(10) -0.0001(8) 0.0021(8) -0.0015(8)
C4 0.0180(9) 0.0198(11) 0.0127(9) 0.0010(8) 0.0044(7) -0.0021(8)

loop_
_atom_type_symbol
_atom_type_description
_atom_type_scat_dispersion_real
_atom_type_scat_dispersion_imag
_atom_type_scat_source
C C 0.003 0.002
;
International Tables for Crystallography
(1992, Vol. C, Tables 4.2.6.8 and 6.1.1.4)
;
H H 0.000 0.000
;
International Tables for Crystallography
(1992, Vol. C, Table 6.1.1.4)
;
O O 0.011 0.006
;
International Tables for Crystallography
(1992, Vol. C, Tables 4.2.6.8 and 6.1.1.4)
;
Br Br -0.290 2.459
;
International Tables for Crystallography
(1992, Vol. C, Tables 4.2.6.8 and 6.1.1.4)
;

loop_
_geom_angle_atom_site_label_1
_geom_angle_atom_site_label_2
_geom_angle_atom_site_label_3
_geom_angle_site_symmetry_1
_geom_angle_site_symmetry_2
_geom_angle_site_symmetry_3
_geom_angle
_geom_angle_publ_flag
Br1 C2 C1 . . . 111.8(2) yes
Br1 C2 C3 . . . 115.9(2) yes
O1 C1 C2 . . . 120.60(10) yes
O1 C1 C2 . . 4_555 120.60(10) ?
C1 C2 C3 . . . 132.2(2) yes
C2 C1 C2 4_555 . . 118.8(2) yes
C1 C2 Br1 . 4_555 4_555 111.8(2) ?
C1 C2 C3 . 4_555 4_555 132.2(2) ?
C2 C3 C4 . . . 129.9(2) yes
C3 C4 C4 . . 4_555 127.9(2) yes
C4 C4 C3 . 4_555 4_555 127.9(2) ?
C2 C3 H1 . . . 115.0374 ?
H1 C3 C4 . . . 115.0391 ?
C3 C4 H2 . . . 116.0533 ?
H2 C4 C4 . . 4_555 116.0481 ?
C4 C4 H2 . 4_555 4_555 116.0481 ?

loop_
_geom_bond_atom_site_label_1
_geom_bond_atom_site_label_2
_geom_bond_site_symmetry_2
_geom_bond_distance
_geom_bond_publ_flag
Br1 C2 . 1.903(2) yes
O1 C1 . 1.223(4) yes
C1 C2 . 1.474(3) yes
C1 C2 4_555 1.474(3) ?
C2 C3 . 1.350(3) yes
C3 C4 . 1.425(3) yes
C4 C4 4_555 1.352(3) yes
C3 H1 . 0.9300 ?
C4 H2 . 0.9300 ?

loop_
_geom_contact_atom_site_label_1
_geom_contact_atom_site_label_2
_geom_contact_distance
_geom_contact_site_symmetry_2
_geom_contact_publ_flag
Br1 O1 2.9010(7) . ?
Br1 C1 2.8068(5) . ?
Br1 C3 2.774(2) . ?
O1 Br1 2.9010(7) 4_555 ?
O1 C1 3.342(4) 1_455 ?
O1 C2 3.344(3) 1_455 ?
O1 C2 2.346(3) . ?
O1 C2 3.344(3) 4_455 ?
O1 C2 2.346(3) 4_555 ?
O1 C4 3.170(3) 1_456 ?
O1 C4 3.425(3) 1_556 ?
O1 C4 3.170(3) 4_456 ?
O1 C4 3.425(3) 4_556 ?
C1 Br1 2.8068(5) 4_555 ?
C1 O1 3.342(4) 1_655 ?
C1 C3 2.583(3) . ?
C1 C3 2.583(3) 4_555 ?
C1 C4 3.540(3) 1_455 yes
C1 C4 3.256(4) . ?
C1 C4 3.540(3) 4_455 ?
C1 C4 3.256(4) 4_555 ?
C2 O1 3.344(3) 1_655 ?
C2 C2 2.537(3) 4_555 ?
C2 C3 3.490(3) 1_455 yes
C2 C3 3.114(3) 4_555 ?
C2 C4 3.499(3) 1_455 yes
C2 C4 2.515(3) . ?
C2 C4 3.123(3) 4_555 ?
C3 C2 3.490(3) 1_655 ?
C3 C2 3.114(3) 4_555 ?
C3 C3 3.103(3) 4_555 ?
C3 C4 2.495(3) 4_555 ?
C4 O1 3.425(3) 1_554 ?
C4 O1 3.170(3) 1_654 ?
C4 C1 3.540(3) 1_655 ?
C4 C2 3.499(3) 1_655 ?
C4 C2 3.123(3) 4_555 ?
C4 C3 2.495(3) 4_555 ?
Br1 H1 3.5040 1_455 ?
Br1 H1 2.7188 . ?
Br1 H1 3.3020 3_556 ?
Br1 H1 3.0971 3_656 ?
Br1 H2 3.5252 1_456 ?
Br1 H2 3.3550 1_556 ?
O1 H2 2.5132 1_456 no
O1 H2 3.3616 1_556 ?
O1 H2 2.5132 4_456 no
O1 H2 3.3616 4_556 ?
C1 H1 3.3492 . ?
C1 H1 3.3492 4_555 ?
C1 H2 3.4532 1_556 ?
C1 H2 3.4532 4_556 ?
C2 H1 3.5893 1_455 ?
C2 H1 1.9367 . ?
C2 H2 3.2842 . ?
C2 H2 3.5478 1_556 ?
C3 H1 3.5967 3_656 ?
C3 H2 3.5207 1_455 ?
C3 H2 2.0149 . ?
C3 H2 3.2847 4_555 ?
C4 H1 2.0043 . ?
C4 H1 3.2649 4_555 ?
C4 H2 1.9487 4_555 ?
H1 Br1 3.5040 1_655 ?
H1 Br1 3.3020 3_556 ?
H1 Br1 3.0971 3_656 ?
H1 C2 3.5893 1_655 ?
H1 C3 3.5967 3_656 ?
H1 C4 3.2649 4_555 ?
H2 Br1 3.3550 1_554 ?
H2 Br1 3.5252 1_654 ?
H2 O1 3.3616 1_554 ?
H2 O1 2.5132 1_654 ?
H2 C1 3.4532 1_554 ?
H2 C2 3.5478 1_554 ?
H2 C3 3.5207 1_655 ?
H2 C3 3.2847 4_555 ?
H2 C4 1.9487 4_555 ?
Br1 Br1 3.4115(3) 3_557 yes

loop_
_geom_hbond_atom_site_label_D
_geom_hbond_atom_site_label_H
_geom_hbond_atom_site_label_A
_geom_hbond_site_symmetry_A
_geom_hbond_distance_DH
_geom_hbond_distance_HA
_geom_hbond_distance_DA
_geom_hbond_angle_DHA
_geom_hbond_publ_flag
C4 H2 O1 1_654 0.93 2.5132 3.170(3) 128 yes

loop_
_geom_torsion_atom_site_label_1
_geom_torsion_atom_site_label_2
_geom_torsion_atom_site_label_3
_geom_torsion_atom_site_label_4
_geom_torsion_site_symmetry_4
_geom_torsion
_geom_torsion_publ_flag
O1 C1 C2 Br1 . -9.0(4) yes
O1 C1 C2 C3 . 169.1(3) yes
Br1 C2 C3 C4 . -179.2(2) yes
C1 C2 C3 C4 . 2.8(4) yes
C3 C2 C1 C2 4_555 -11.8(5) yes
Br1 C2 C1 Br1 4_555 154.0(10) ?
C2 C3 C4 C4 4_555 4.0(4) yes
